data_7152022
loop_
_publ_author_name
'Fichtler, Robert'
'Neud\"orfl, J\"org-M'
'Jacobi von Wangelin, Axel'

_publ_section_title
;
 Practical three-component synthesis of crowded arenes with
 donor-acceptor substitution.
;
_journal_issue 20
_journal_name_full 'Organic &amp; biomolecular chemistry'
_journal_page_first 7224
_journal_page_last 7236
_journal_paper_doi 10.1039/c1ob05984j
_journal_volume 9
_journal_year 2011
_chemical_formula_moiety 'C16 H20 N2 O3'
_chemical_formula_sum 'C16 H20 N2 O3'
_chemical_formula_weight 288.34
_chemical_name_systematic
;
?
;
_space_group_IT_number 14
_symmetry_cell_setting monoclinic
_symmetry_space_group_name_Hall '-P 2yn'
_symmetry_space_group_name_H-M 'P 1 21/n 1'
_atom_sites_solution_hydrogens geom
_atom_sites_solution_primary direct
_atom_sites_solution_secondary difmap
_audit_creation_method SHELXL-97
_cell_angle_alpha 90.00
_cell_angle_beta 96.061(4)
_cell_angle_gamma 90.00
_cell_formula_units_Z 8
_cell_length_a 11.9261(5)
_cell_length_b 17.9405(14)
_cell_length_c 15.2365(11)
_cell_measurement_reflns_used 15743
_cell_measurement_temperature 100(2)
_cell_measurement_theta_max 27.00
_cell_measurement_theta_min 2.06
_cell_volume 3241.8(4)
_computing_cell_refinement 'Nonius DENZO (Otwinowski, Minor 1997)'
_computing_data_collection 'Nonius COLLECT'
_computing_data_reduction 'Nonius DENZO (Otwinowski, Minor 1997)'
_computing_molecular_graphics 'SCHAKAL99 (E. Keller 1999)'
_computing_publication_material 'PLATON (A. L. Spek 1980-2004)'
_computing_structure_refinement 'SHELXL-97 (Sheldrick, 1997)'
_computing_structure_solution 'SHELXS-97 (Sheldrick, 1997)'
_diffrn_ambient_temperature 100(2)
_diffrn_measured_fraction_theta_full 0.991
_diffrn_measured_fraction_theta_max 0.991
_diffrn_measurement_device_type 'Nonius KappaCCD'
_diffrn_measurement_method Phi/Omega-Scans
_diffrn_radiation_monochromator graphite
_diffrn_radiation_source 'fine-focus sealed tube'
_diffrn_radiation_type MoK\a
_diffrn_radiation_wavelength 0.71073
_diffrn_reflns_av_R_equivalents 0.0484
_diffrn_reflns_av_sigmaI/netI 0.0961
_diffrn_reflns_limit_h_max 12
_diffrn_reflns_limit_h_min -15
_diffrn_reflns_limit_k_max 22
_diffrn_reflns_limit_k_min -21
_diffrn_reflns_limit_l_max 19
_diffrn_reflns_limit_l_min -13
_diffrn_reflns_number 15743
_diffrn_reflns_theta_full 27.00
_diffrn_reflns_theta_max 27.00
_diffrn_reflns_theta_min 2.06
_exptl_absorpt_coefficient_mu 0.082
_exptl_absorpt_correction_type none
_exptl_crystal_colour colourless
_exptl_crystal_density_diffrn 1.182
_exptl_crystal_density_method 'not measured'
_exptl_crystal_description prism
_exptl_crystal_F_000 1232
_exptl_crystal_size_max .3
_exptl_crystal_size_mid .15
_exptl_crystal_size_min .1
_refine_diff_density_max 0.201
_refine_diff_density_min -0.181
_refine_diff_density_rms 0.041
_refine_ls_extinction_method none
_refine_ls_goodness_of_fit_ref 0.920
_refine_ls_hydrogen_treatment mixed
_refine_ls_matrix_type full
_refine_ls_number_parameters 393
_refine_ls_number_reflns 7009
_refine_ls_number_restraints 0
_refine_ls_restrained_S_all 0.920
_refine_ls_R_factor_all 0.1160
_refine_ls_R_factor_gt 0.0504
_refine_ls_shift/su_max 0.001
_refine_ls_shift/su_mean 0.000
_refine_ls_structure_factor_coef Fsqd
_refine_ls_weighting_details 'calc w=1/[\s^2^(Fo^2^)+(0.0489P)^2^+0.0000P] where P=(Fo^2^+2Fc^2^)/3'
_refine_ls_weighting_scheme calc
_refine_ls_wR_factor_gt 0.0984
_refine_ls_wR_factor_ref 0.1154
_reflns_number_gt 3810
_reflns_number_total 7009
_reflns_threshold_expression >2sigma(I)
_cod_data_source_file c1ob05984j.txt
_cod_data_source_block rob468
_cod_original_sg_symbol_H-M P21/n
_cod_database_code 7152022

loop_
_symmetry_equiv_pos_as_xyz
'x, y, z'
'-x+1/2, y+1/2, -z+1/2'
'-x, -y, -z'
'x-1/2, -y-1/2, z-1/2'

loop_
_atom_site_label
_atom_site_type_symbol
_atom_site_fract_x
_atom_site_fract_y
_atom_site_fract_z
_atom_site_U_iso_or_equiv
_atom_site_adp_type
_atom_site_occupancy
_atom_site_symmetry_multiplicity
_atom_site_calc_flag
_atom_site_refinement_flags
O1 O 0.54635(10) 0.31492(8) 0.06186(9) 0.0360(4) Uani 1 1 d .
O2 O 0.54363(11) 0.21406(9) -0.01659(9) 0.0510(4) Uani 1 1 d .
O3 O 0.38496(10) 0.18537(8) 0.15176(9) 0.0408(4) Uani 1 1 d .
N1 N 0.58099(12) 0.25248(11) 0.04639(11) 0.0321(4) Uani 1 1 d .
N2 N 0.54416(11) 0.22644(10) 0.22979(10) 0.0265(4) Uani 1 1 d .
C1 C 0.67236(13) 0.21866(11) 0.11005(12) 0.0275(5) Uani 1 1 d .
H1 H 0.7132 0.1807 0.0773 0.033 Uiso 1 1 calc R
C2 C 0.61704(14) 0.17817(11) 0.18345(11) 0.0277(5) Uani 1 1 d .
H2 H 0.5700 0.1366 0.1557 0.033 Uiso 1 1 calc R
C3 C 0.43107(14) 0.22638(12) 0.20956(13) 0.0308(5) Uani 1 1 d .
C4 C 0.36529(14) 0.28020(12) 0.25938(13) 0.0378(5) Uani 1 1 d .
H4A H 0.3441 0.3235 0.2221 0.057 Uiso 1 1 calc R
H4B H 0.4117 0.2966 0.3128 0.057 Uiso 1 1 calc R
H4C H 0.2971 0.2557 0.2758 0.057 Uiso 1 1 calc R
C5 C 0.70760(15) 0.14473(11) 0.24771(12) 0.0287(5) Uani 1 1 d .
C6 C 0.81206(15) 0.17101(12) 0.25380(12) 0.0345(5) Uani 1 1 d .
H6 H 0.8659 0.1469 0.2946 0.041 Uiso 1 1 calc R
C7 C 0.85368(14) 0.23480(12) 0.20300(12) 0.0343(5) Uani 1 1 d .
H7 H 0.9045 0.2137 0.1611 0.041 Uiso 1 1 calc R
C8 C 0.75769(13) 0.27679(11) 0.14729(11) 0.0266(5) Uani 1 1 d .
H8 H 0.7197 0.3100 0.1878 0.032 Uiso 1 1 calc R
C9 C 0.80437(13) 0.32543(12) 0.07789(12) 0.0265(5) Uani 1 1 d .
C10 C 0.86277(14) 0.29398(12) 0.01229(12) 0.0324(5) Uani 1 1 d .
H10 H 0.8693 0.2413 0.0084 0.039 Uiso 1 1 calc R
C11 C 0.91140(15) 0.33910(13) -0.04730(13) 0.0343(5) Uani 1 1 d .
H11 H 0.9517 0.3170 -0.0912 0.041 Uiso 1 1 calc R
C12 C 0.90184(14) 0.41552(12) -0.04348(13) 0.0338(5) Uani 1 1 d .
H12 H 0.9353 0.4462 -0.0844 0.041 Uiso 1 1 calc R
C13 C 0.84287(14) 0.44712(12) 0.02059(13) 0.0376(5) Uani 1 1 d .
H13 H 0.8349 0.4997 0.0234 0.045 Uiso 1 1 calc R
C14 C 0.79528(14) 0.40201(12) 0.08078(13) 0.0334(5) Uani 1 1 d .
H14 H 0.7556 0.4244 0.1249 0.040 Uiso 1 1 calc R
C15 C 0.92340(17) 0.28823(15) 0.26363(15) 0.0611(8) Uani 1 1 d .
H15A H 0.8756 0.3108 0.3049 0.092 Uiso 1 1 calc R
H15B H 0.9544 0.3274 0.2284 0.092 Uiso 1 1 calc R
H15C H 0.9853 0.2610 0.2968 0.092 Uiso 1 1 calc R
C16 C 0.67084(16) 0.08326(12) 0.30512(12) 0.0369(5) Uani 1 1 d .
H16A H 0.7360 0.0651 0.3438 0.055 Uiso 1 1 calc R
H16B H 0.6389 0.0423 0.2679 0.055 Uiso 1 1 calc R
H16C H 0.6137 0.1023 0.3411 0.055 Uiso 1 1 calc R
O4 O 0.07258(9) 0.16777(8) 0.11800(9) 0.0332(3) Uani 1 1 d .
O5 O -0.04969(9) 0.10658(8) 0.03068(9) 0.0429(4) Uani 1 1 d .
O6 O 0.12765(10) 0.18837(8) -0.11633(9) 0.0425(4) Uani 1 1 d .
N3 N 0.04333(12) 0.11294(10) 0.07380(10) 0.0299(4) Uani 1 1 d .
N4 N 0.24196(12) 0.14471(10) 0.00004(11) 0.0273(4) Uani 1 1 d .
C17 C 0.12595(13) 0.05035(11) 0.06886(12) 0.0265(5) Uani 1 1 d .
H17 H 0.0827 0.0038 0.0520 0.032 Uiso 1 1 calc R
C18 C 0.20030(14) 0.06887(11) -0.00507(12) 0.0290(5) Uani 1 1 d .
H18 H 0.1528 0.0631 -0.0628 0.035 Uiso 1 1 calc R
C19 C 0.19862(15) 0.20011(12) -0.05232(13) 0.0322(5) Uani 1 1 d .
C20 C 0.24122(15) 0.27657(12) -0.02729(13) 0.0387(5) Uani 1 1 d .
H20A H 0.2711 0.3000 -0.0781 0.058 Uiso 1 1 calc R
H20B H 0.3012 0.2729 0.0217 0.058 Uiso 1 1 calc R
H20C H 0.1793 0.3068 -0.0091 0.058 Uiso 1 1 calc R
C21 C 0.29606(14) 0.01367(12) -0.00343(13) 0.0322(5) Uani 1 1 d .
C22 C 0.32349(14) -0.02998(12) 0.06533(14) 0.0355(5) Uani 1 1 d .
H22 H 0.3836 -0.0641 0.0609 0.043 Uiso 1 1 calc R
C23 C 0.26920(14) -0.03103(12) 0.14958(13) 0.0354(5) Uani 1 1 d .
H23 H 0.2203 -0.0764 0.1490 0.043 Uiso 1 1 calc R
C24 C 0.19395(13) 0.03750(11) 0.15829(12) 0.0273(5) Uani 1 1 d .
H24 H 0.2436 0.0818 0.1722 0.033 Uiso 1 1 calc R
C25 C 0.11840(13) 0.02812(11) 0.23207(13) 0.0286(5) Uani 1 1 d .
C26 C 0.13214(14) 0.07183(12) 0.30700(12) 0.0346(5) Uani 1 1 d .
H26 H 0.1872 0.1103 0.3113 0.041 Uiso 1 1 calc R
C27 C 0.06696(15) 0.06050(13) 0.37607(13) 0.0415(6) Uani 1 1 d .
H27 H 0.0778 0.0909 0.4273 0.050 Uiso 1 1 calc R
C28 C -0.01372(16) 0.00494(14) 0.37038(15) 0.0449(6) Uani 1 1 d .
H28 H -0.0579 -0.0033 0.4178 0.054 Uiso 1 1 calc R
C29 C -0.02974(15) -0.03855(13) 0.29543(15) 0.0433(6) Uani 1 1 d .
H29 H -0.0856 -0.0765 0.2910 0.052 Uiso 1 1 calc R
C30 C 0.03581(14) -0.02698(12) 0.22619(13) 0.0359(5) Uani 1 1 d .
H30 H 0.0240 -0.0569 0.1746 0.043 Uiso 1 1 calc R
C31 C 0.35807(16) -0.03675(15) 0.22946(14) 0.0548(7) Uani 1 1 d .
H31A H 0.4037 -0.0817 0.2242 0.082 Uiso 1 1 calc R
H31B H 0.3206 -0.0396 0.2836 0.082 Uiso 1 1 calc R
H31C H 0.4069 0.0073 0.2318 0.082 Uiso 1 1 calc R
C32 C 0.35506(17) 0.01338(14) -0.08586(14) 0.0546(7) Uani 1 1 d .
H32A H 0.4191 -0.0211 -0.0784 0.082 Uiso 1 1 calc R
H32B H 0.3822 0.0637 -0.0969 0.082 Uiso 1 1 calc R
H32C H 0.3023 -0.0027 -0.1360 0.082 Uiso 1 1 calc R
H1X H 0.2902(16) 0.1580(12) 0.0486(13) 0.049(6) Uiso 1 1 d .
H2X H 0.5739(15) 0.2524(12) 0.2774(13) 0.045(6) Uiso 1 1 d .

loop_
_atom_site_aniso_label
_atom_site_aniso_U_11
_atom_site_aniso_U_22
_atom_site_aniso_U_33
_atom_site_aniso_U_23
_atom_site_aniso_U_13
_atom_site_aniso_U_12
O1 0.0340(7) 0.0320(10) 0.0417(9) 0.0035(8) 0.0021(6) 0.0042(7)
O2 0.0631(9) 0.0557(12) 0.0307(9) -0.0108(8) -0.0116(7) -0.0024(8)
O3 0.0387(7) 0.0456(11) 0.0354(8) -0.0037(8) -0.0090(6) -0.0127(7)
N1 0.0357(9) 0.0352(12) 0.0251(10) 0.0013(9) 0.0029(7) -0.0047(9)
N2 0.0246(8) 0.0301(11) 0.0242(10) -0.0054(8) -0.0006(7) -0.0019(7)
C1 0.0312(10) 0.0269(12) 0.0238(11) -0.0008(9) -0.0003(8) 0.0035(9)
C2 0.0343(10) 0.0258(12) 0.0231(10) -0.0042(9) 0.0035(8) -0.0013(9)
C3 0.0323(11) 0.0310(14) 0.0280(12) 0.0083(10) -0.0017(8) -0.0065(10)
C4 0.0269(10) 0.0384(15) 0.0480(13) 0.0050(11) 0.0045(9) 0.0045(10)
C5 0.0372(11) 0.0263(13) 0.0236(11) -0.0029(9) 0.0075(8) 0.0071(9)
C6 0.0375(11) 0.0408(15) 0.0255(11) 0.0049(10) 0.0049(8) 0.0147(10)
C7 0.0292(10) 0.0480(16) 0.0258(11) 0.0072(11) 0.0030(8) 0.0041(10)
C8 0.0281(9) 0.0287(13) 0.0235(11) -0.0025(9) 0.0051(8) 0.0022(9)
C9 0.0236(9) 0.0286(13) 0.0270(11) -0.0032(10) 0.0016(8) 0.0020(9)
C10 0.0398(11) 0.0279(13) 0.0297(12) -0.0019(10) 0.0053(9) 0.0039(9)
C11 0.0374(11) 0.0374(15) 0.0297(12) -0.0041(11) 0.0114(9) 0.0031(10)
C12 0.0319(10) 0.0369(15) 0.0336(12) 0.0018(11) 0.0076(8) -0.0046(10)
C13 0.0383(11) 0.0253(13) 0.0503(14) -0.0045(11) 0.0099(10) -0.0008(10)
C14 0.0326(10) 0.0335(15) 0.0364(13) -0.0082(11) 0.0136(9) -0.0018(10)
C15 0.0523(13) 0.081(2) 0.0455(15) 0.0166(14) -0.0145(11) -0.0294(14)
C16 0.0492(12) 0.0326(14) 0.0289(12) -0.0003(10) 0.0044(9) 0.0036(10)
O4 0.0323(7) 0.0264(9) 0.0409(9) -0.0095(7) 0.0033(6) 0.0019(6)
O5 0.0270(7) 0.0377(10) 0.0596(10) -0.0095(8) -0.0161(6) 0.0056(6)
O6 0.0401(7) 0.0502(11) 0.0339(8) 0.0116(8) -0.0112(6) -0.0025(7)
N3 0.0276(9) 0.0293(11) 0.0322(10) -0.0033(9) 0.0004(7) 0.0023(8)
N4 0.0285(8) 0.0302(11) 0.0225(9) -0.0004(8) -0.0011(7) 0.0017(8)
C17 0.0227(9) 0.0211(12) 0.0349(12) -0.0065(9) -0.0011(8) 0.0040(8)
C18 0.0296(10) 0.0302(13) 0.0258(11) -0.0068(10) -0.0034(8) 0.0004(9)
C19 0.0292(10) 0.0405(15) 0.0276(12) 0.0049(11) 0.0057(9) 0.0038(10)
C20 0.0406(11) 0.0361(15) 0.0390(13) 0.0064(11) 0.0023(9) -0.0020(10)
C21 0.0292(10) 0.0327(14) 0.0340(13) -0.0107(11) -0.0004(8) 0.0018(9)
C22 0.0256(10) 0.0304(14) 0.0499(15) -0.0091(11) 0.0011(9) 0.0062(9)
C23 0.0302(10) 0.0311(14) 0.0449(13) 0.0063(11) 0.0033(9) 0.0050(9)
C24 0.0264(9) 0.0240(12) 0.0308(12) -0.0005(9) -0.0007(8) -0.0011(9)
C25 0.0232(9) 0.0289(13) 0.0328(12) 0.0064(10) -0.0014(8) 0.0017(9)
C26 0.0313(10) 0.0390(15) 0.0325(13) 0.0023(11) -0.0009(9) -0.0021(10)
C27 0.0425(12) 0.0515(17) 0.0303(13) 0.0022(11) 0.0028(9) 0.0049(12)
C28 0.0392(12) 0.0539(17) 0.0428(15) 0.0169(13) 0.0106(10) 0.0057(12)
C29 0.0339(11) 0.0428(16) 0.0534(16) 0.0104(13) 0.0056(10) -0.0027(10)
C30 0.0313(10) 0.0335(14) 0.0427(14) 0.0015(11) 0.0025(9) 0.0016(10)
C31 0.0413(12) 0.069(2) 0.0524(16) 0.0147(14) -0.0014(10) 0.0230(12)
C32 0.0584(13) 0.0632(19) 0.0438(15) -0.0131(13) 0.0131(11) 0.0179(13)

loop_
_atom_type_symbol
_atom_type_description
_atom_type_scat_dispersion_real
_atom_type_scat_dispersion_imag
_atom_type_scat_source
C C 0.0033 0.0016 'International Tables Vol C Tables 4.2.6.8 and 6.1.1.4'
H H 0.0000 0.0000 'International Tables Vol C Tables 4.2.6.8 and 6.1.1.4'
N N 0.0061 0.0033 'International Tables Vol C Tables 4.2.6.8 and 6.1.1.4'
O O 0.0106 0.0060 'International Tables Vol C Tables 4.2.6.8 and 6.1.1.4'

loop_
_geom_angle_atom_site_label_1
_geom_angle_atom_site_label_2
_geom_angle_atom_site_label_3
_geom_angle
O1 N1 O2 124.22(17)
O1 N1 C1 118.66(16)
O2 N1 C1 117.08(17)
C3 N2 C2 121.33(17)
C3 N2 H2X 118.8(12)
C2 N2 H2X 119.4(12)
N1 C1 C8 111.89(16)
N1 C1 C2 108.74(13)
C8 C1 C2 111.89(14)
N1 C1 H1 108.1
C8 C1 H1 108.1
C2 C1 H1 108.1
N2 C2 C5 110.18(14)
N2 C2 C1 113.21(16)
C5 C2 C1 109.14(14)
N2 C2 H2 108.1
C5 C2 H2 108.1
C1 C2 H2 108.1
O3 C3 N2 121.53(19)
O3 C3 C4 121.91(16)
N2 C3 C4 116.54(17)
C3 C4 H4A 109.5
C3 C4 H4B 109.5
H4A C4 H4B 109.5
C3 C4 H4C 109.5
H4A C4 H4C 109.5
H4B C4 H4C 109.5
C6 C5 C16 123.39(18)
C6 C5 C2 120.56(18)
C16 C5 C2 116.01(16)
C5 C6 C7 126.63(18)
C5 C6 H6 116.7
C7 C6 H6 116.7
C6 C7 C15 111.03(16)
C6 C7 C8 112.95(14)
C15 C7 C8 110.65(18)
C6 C7 H7 107.3
C15 C7 H7 107.3
C8 C7 H7 107.3
C9 C8 C1 114.37(15)
C9 C8 C7 110.91(13)
C1 C8 C7 107.30(15)
C9 C8 H8 108.0
C1 C8 H8 108.0
C7 C8 H8 108.0
C14 C9 C10 118.18(18)
C14 C9 C8 120.89(16)
C10 C9 C8 120.85(18)
C11 C10 C9 120.5(2)
C11 C10 H10 119.8
C9 C10 H10 119.8
C12 C11 C10 120.70(18)
C12 C11 H11 119.6
C10 C11 H11 119.6
C11 C12 C13 119.22(18)
C11 C12 H12 120.4
C13 C12 H12 120.4
C12 C13 C14 120.1(2)
C12 C13 H13 120.0
C14 C13 H13 120.0
C9 C14 C13 121.36(17)
C9 C14 H14 119.3
C13 C14 H14 119.3
C7 C15 H15A 109.5
C7 C15 H15B 109.5
H15A C15 H15B 109.5
C7 C15 H15C 109.5
H15A C15 H15C 109.5
H15B C15 H15C 109.5
C5 C16 H16A 109.5
C5 C16 H16B 109.5
H16A C16 H16B 109.5
C5 C16 H16C 109.5
H16A C16 H16C 109.5
H16B C16 H16C 109.5
O4 N3 O5 123.81(16)
O4 N3 C17 118.63(14)
O5 N3 C17 117.54(16)
C19 N4 C18 123.71(16)
C19 N4 H1X 117.1(14)
C18 N4 H1X 118.0(14)
N3 C17 C24 110.95(15)
N3 C17 C18 107.86(15)
C24 C17 C18 113.08(13)
N3 C17 H17 108.3
C24 C17 H17 108.3
C18 C17 H17 108.3
N4 C18 C21 111.15(14)
N4 C18 C17 112.57(15)
C21 C18 C17 109.82(16)
N4 C18 H18 107.7
C21 C18 H18 107.7
C17 C18 H18 107.7
O6 C19 N4 122.0(2)
O6 C19 C20 122.73(19)
N4 C19 C20 115.30(17)
C19 C20 H20A 109.5
C19 C20 H20B 109.5
H20A C20 H20B 109.5
C19 C20 H20C 109.5
H20A C20 H20C 109.5
H20B C20 H20C 109.5
C22 C21 C32 124.20(18)
C22 C21 C18 121.69(17)
C32 C21 C18 114.11(18)
C21 C22 C23 126.44(18)
C21 C22 H22 116.8
C23 C22 H22 116.8
C22 C23 C31 110.90(15)
C22 C23 C24 111.92(16)
C31 C23 C24 110.29(17)
C22 C23 H23 107.9
C31 C23 H23 107.9
C24 C23 H23 107.9
C25 C24 C17 112.05(13)
C25 C24 C23 111.84(16)
C17 C24 C23 107.67(15)
C25 C24 H24 108.4
C17 C24 H24 108.4
C23 C24 H24 108.4
C26 C25 C30 118.57(17)
C26 C25 C24 121.33(17)
C30 C25 C24 120.07(18)
C25 C26 C27 121.12(19)
C25 C26 H26 119.4
C27 C26 H26 119.4
C28 C27 C26 120.0(2)
C28 C27 H27 120.0
C26 C27 H27 120.0
C29 C28 C27 119.64(19)
C29 C28 H28 120.2
C27 C28 H28 120.2
C28 C29 C30 120.2(2)
C28 C29 H29 119.9
C30 C29 H29 119.9
C25 C30 C29 120.5(2)
C25 C30 H30 119.8
C29 C30 H30 119.8
C23 C31 H31A 109.5
C23 C31 H31B 109.5
H31A C31 H31B 109.5
C23 C31 H31C 109.5
H31A C31 H31C 109.5
H31B C31 H31C 109.5
C21 C32 H32A 109.5
C21 C32 H32B 109.5
H32A C32 H32B 109.5
C21 C32 H32C 109.5
H32A C32 H32C 109.5
H32B C32 H32C 109.5

loop_
_geom_bond_atom_site_label_1
_geom_bond_atom_site_label_2
_geom_bond_distance
O1 N1 1.225(2)
O2 N1 1.227(2)
O3 C3 1.232(2)
N1 C1 1.508(2)
N2 C3 1.351(2)
N2 C2 1.461(2)
N2 H2X 0.90(2)
C1 C8 1.524(2)
C1 C2 1.539(2)
C1 H1 1.0000
C2 C5 1.504(2)
C2 H2 1.0000
C3 C4 1.500(3)
C4 H4A 0.9800
C4 H4B 0.9800
C4 H4C 0.9800
C5 C6 1.326(2)
C5 C16 1.501(3)
C6 C7 1.495(3)
C6 H6 0.9500
C7 C15 1.517(3)
C7 C8 1.547(2)
C7 H7 1.0000
C8 C9 1.521(3)
C8 H8 1.0000
C9 C14 1.379(3)
C9 C10 1.396(2)
C10 C11 1.388(3)
C10 H10 0.9500
C11 C12 1.378(3)
C11 H11 0.9500
C12 C13 1.383(3)
C12 H12 0.9500
C13 C14 1.388(3)
C13 H13 0.9500
C14 H14 0.9500
C15 H15A 0.9800
C15 H15B 0.9800
C15 H15C 0.9800
C16 H16A 0.9800
C16 H16B 0.9800
C16 H16C 0.9800
O4 N3 1.2221(18)
O5 N3 1.2335(17)
O6 C19 1.240(2)
N3 C17 1.501(2)
N4 C19 1.343(2)
N4 C18 1.448(2)
N4 H1X 0.92(2)
C17 C24 1.528(2)
C17 C18 1.542(2)
C17 H17 1.0000
C18 C21 1.510(3)
C18 H18 1.0000
C19 C20 1.498(3)
C20 H20A 0.9800
C20 H20B 0.9800
C20 H20C 0.9800
C21 C22 1.321(3)
C21 C32 1.503(3)
C22 C23 1.498(3)
C22 H22 0.9500
C23 C31 1.531(3)
C23 C24 1.536(3)
C23 H23 1.0000
C24 C25 1.522(2)
C24 H24 1.0000
C25 C26 1.380(3)
C25 C30 1.392(3)
C26 C27 1.388(2)
C26 H26 0.9500
C27 C28 1.382(3)
C27 H27 0.9500
C28 C29 1.380(3)
C28 H28 0.9500
C29 C30 1.393(3)
C29 H29 0.9500
C30 H30 0.9500
C31 H31A 0.9800
C31 H31B 0.9800
C31 H31C 0.9800
C32 H32A 0.9800
C32 H32B 0.9800
C32 H32C 0.9800

loop_
_geom_torsion_atom_site_label_1
_geom_torsion_atom_site_label_2
_geom_torsion_atom_site_label_3
_geom_torsion_atom_site_label_4
_geom_torsion
O1 N1 C1 C8 -37.0(2)
O2 N1 C1 C8 145.29(16)
O1 N1 C1 C2 87.13(19)
O2 N1 C1 C2 -90.60(19)
C3 N2 C2 C5 -138.40(17)
C3 N2 C2 C1 99.1(2)
N1 C1 C2 N2 -56.5(2)
C8 C1 C2 N2 67.64(18)
N1 C1 C2 C5 -179.57(16)
C8 C1 C2 C5 -55.5(2)
C2 N2 C3 O3 0.5(3)
C2 N2 C3 C4 -177.93(16)
N2 C2 C5 C6 -103.1(2)
C1 C2 C5 C6 21.8(2)
N2 C2 C5 C16 74.7(2)
C1 C2 C5 C16 -160.42(16)
C16 C5 C6 C7 -176.16(18)
C2 C5 C6 C7 1.4(3)
C5 C6 C7 C15 132.3(2)
C5 C6 C7 C8 7.3(3)
N1 C1 C8 C9 -50.3(2)
C2 C1 C8 C9 -172.67(15)
N1 C1 C8 C7 -173.81(14)
C2 C1 C8 C7 63.86(18)
C6 C7 C8 C9 -163.67(16)
C15 C7 C8 C9 71.2(2)
C6 C7 C8 C1 -38.1(2)
C15 C7 C8 C1 -163.27(15)
C1 C8 C9 C14 123.37(18)
C7 C8 C9 C14 -115.13(19)
C1 C8 C9 C10 -60.0(2)
C7 C8 C9 C10 61.5(2)
C14 C9 C10 C11 0.9(3)
C8 C9 C10 C11 -175.80(16)
C9 C10 C11 C12 -0.8(3)
C10 C11 C12 C13 -0.1(3)
C11 C12 C13 C14 0.8(3)
C10 C9 C14 C13 -0.2(3)
C8 C9 C14 C13 176.50(16)
C12 C13 C14 C9 -0.6(3)
O4 N3 C17 C24 39.2(2)
O5 N3 C17 C24 -142.68(16)
O4 N3 C17 C18 -85.16(19)
O5 N3 C17 C18 92.95(18)
C19 N4 C18 C21 133.88(17)
C19 N4 C18 C17 -102.44(19)
N3 C17 C18 N4 46.94(18)
C24 C17 C18 N4 -76.1(2)
N3 C17 C18 C21 171.35(15)
C24 C17 C18 C21 48.3(2)
C18 N4 C19 O6 -8.7(3)
C18 N4 C19 C20 170.75(15)
N4 C18 C21 C22 109.9(2)
C17 C18 C21 C22 -15.3(2)
N4 C18 C21 C32 -70.3(2)
C17 C18 C21 C32 164.50(17)
C32 C21 C22 C23 178.8(2)
C18 C21 C22 C23 -1.4(3)
C21 C22 C23 C31 -137.2(2)
C21 C22 C23 C24 -13.5(3)
N3 C17 C24 C25 52.1(2)
C18 C17 C24 C25 173.47(16)
N3 C17 C24 C23 175.52(14)
C18 C17 C24 C23 -63.1(2)
C22 C23 C24 C25 166.85(15)
C31 C23 C24 C25 -69.2(2)
C22 C23 C24 C17 43.3(2)
C31 C23 C24 C17 167.30(16)
C17 C24 C25 C26 -125.72(19)
C23 C24 C25 C26 113.3(2)
C17 C24 C25 C30 56.4(2)
C23 C24 C25 C30 -64.6(2)
C30 C25 C26 C27 1.3(3)
C24 C25 C26 C27 -176.62(17)
C25 C26 C27 C28 -0.3(3)
C26 C27 C28 C29 -0.6(3)
C27 C28 C29 C30 0.6(3)
C26 C25 C30 C29 -1.3(3)
C24 C25 C30 C29 176.61(17)
C28 C29 C30 C25 0.4(3)
